data_8105544
loop_
_publ_author_name
'Wu, Qiong'
'Tang, Yafang'
'Li, Jun'
'Li, Yajuan'
'Fang, Yunshan'

_publ_section_title
;
 Crystal structure of
 rac-trans-N,N&#x2032;-bis(3,5-diiodosalicylidene)-1,2-cyclohexanediamine,
 C20H18I4N2O2
;
_journal_issue 1
_journal_name_full 'Zeitschrift f\"ur Kristallographie - New Crystal Structures'
_journal_page_first 69
_journal_page_last 70
_journal_paper_doi 10.1515/ncrs-2018-0173
_journal_volume 234
_journal_year 2018
_chemical_formula_moiety 'C20 H18 I4 N2 O2'
_chemical_formula_sum 'C20 H18 I4 N2 O2'
_chemical_formula_weight 825.96
_space_group_crystal_system monoclinic
_space_group_IT_number 14
_space_group_name_Hall '-P 2ybc'
_space_group_name_H-M_alt 'P 1 21/c 1'
_atom_sites_solution_hydrogens geom
_atom_sites_solution_primary direct
_atom_sites_solution_secondary difmap
_cell_angle_alpha 90.00
_cell_angle_beta 109.352(6)
_cell_angle_gamma 90.00
_cell_formula_units_Z 4
_cell_length_a 15.8722(9)
_cell_length_b 9.5990(5)
_cell_length_c 16.8433(8)
_cell_measurement_reflns_used 2834
_cell_measurement_temperature 293
_cell_measurement_theta_max 27.1820
_cell_measurement_theta_min 3.7110
_cell_volume 2421.2(2)
_computing_molecular_graphics 'Olex2 (Dolomanov et al., 2009)'
_computing_publication_material 'Olex2 (Dolomanov et al., 2009)'
_computing_structure_refinement 'XL (Sheldrick, 2008)'
_computing_structure_solution 'XS (Sheldrick, 2008)'
_diffrn_ambient_temperature 293
_diffrn_measured_fraction_theta_full 0.997
_diffrn_measured_fraction_theta_max 0.997
_diffrn_measurement_device_type 'Xcalibur, Eos, Gemini'
_diffrn_measurement_method 'phi and omega scans'
_diffrn_radiation_monochromator graphite
_diffrn_radiation_type MoK\a
_diffrn_radiation_wavelength 0.71073
_diffrn_reflns_av_R_equivalents 0.0328
_diffrn_reflns_av_unetI/netI 0.0485
_diffrn_reflns_limit_h_max 19
_diffrn_reflns_limit_h_min -19
_diffrn_reflns_limit_k_max 11
_diffrn_reflns_limit_k_min -9
_diffrn_reflns_limit_l_max 20
_diffrn_reflns_limit_l_min -20
_diffrn_reflns_number 11367
_diffrn_reflns_theta_full 26.00
_diffrn_reflns_theta_max 26.00
_diffrn_reflns_theta_min 3.45
_diffrn_source 'fine-focus sealed tube'
_exptl_absorpt_coefficient_mu 5.165
_exptl_absorpt_correction_T_max 1.00000
_exptl_absorpt_correction_T_min 0.48101
_exptl_absorpt_correction_type empirical
_exptl_absorpt_process_details empircial
_exptl_crystal_colour yellow
_exptl_crystal_colour_primary yellow
_exptl_crystal_density_diffrn 2.266
_exptl_crystal_density_method 'not measured'
_exptl_crystal_description block
_exptl_crystal_F_000 1520
_exptl_crystal_size_max 0.26
_exptl_crystal_size_mid 0.26
_exptl_crystal_size_min 0.12
_refine_diff_density_max 0.876
_refine_diff_density_min -0.954
_refine_diff_density_rms 0.116
_refine_ls_extinction_method none
_refine_ls_goodness_of_fit_ref 1.049
_refine_ls_hydrogen_treatment constr
_refine_ls_matrix_type full
_refine_ls_number_parameters 255
_refine_ls_number_reflns 4753
_refine_ls_number_restraints 0
_refine_ls_restrained_S_all 1.049
_refine_ls_R_factor_all 0.0616
_refine_ls_R_factor_gt 0.0387
_refine_ls_shift/su_max 0.001
_refine_ls_shift/su_mean 0.000
_refine_ls_structure_factor_coef Fsqd
_refine_ls_weighting_details 'calc w=1/[\s^2^(Fo^2^)+(0.0230P)^2^+0.0000P] where P=(Fo^2^+2Fc^2^)/3'
_refine_ls_weighting_scheme calc
_refine_ls_wR_factor_gt 0.0650
_refine_ls_wR_factor_ref 0.0754
_reflns_number_gt 3478
_reflns_number_total 4753
_reflns_threshold_expression >2sigma(I)
_cod_data_source_file suppl_ncrs-2018-0173_suppl.cif
_cod_data_source_block 90
_cod_database_code 8105544
_olex2_refinement_description
;
1. Fixed Uiso
 At 1.2 times of:
  All C(H) groups, All C(H,H) groups
 At 1.5 times of:
  All O(H) groups
2.a Ternary CH refined with riding coordinates:
 C8(H8), C13(H13)
2.b Secondary CH2 refined with riding coordinates:
 C9(H9A,H9B), C10(H10A,H10B), C11(H11A,H11B), C12(H12A,H12B)
2.c Aromatic/amide H refined with riding coordinates:
 C2(H2A), C4(H4), C7(H7), C14(H14), C16(H16), C18(H18)
2.d Idealised tetrahedral OH refined as rotating group:
 O1(H1), O2(H2)
;

loop_
_space_group_symop_id
_space_group_symop_operation_xyz
1 'x, y, z'
2 '-x, y+1/2, -z+1/2'
3 '-x, -y, -z'
4 'x, -y-1/2, z-1/2'

loop_
_atom_site_label
_atom_site_type_symbol
_atom_site_fract_x
_atom_site_fract_y
_atom_site_fract_z
_atom_site_U_iso_or_equiv
_atom_site_adp_type
_atom_site_occupancy
_atom_site_calc_flag
_atom_site_disorder_assembly
_atom_site_disorder_group
_atom_site_refinement_flags_posn
I1 I 0.14672(3) 0.56134(5) 0.70889(2) 0.06458(16) Uani 1 d . . .
I2 I -0.13281(3) 0.13082(6) 0.55975(3) 0.06588(16) Uani 1 d . . .
I3 I 0.57208(3) 0.04416(5) 0.77262(2) 0.06216(16) Uani 1 d . . .
I4 I 0.38537(3) -0.33119(4) 0.48458(2) 0.06026(15) Uani 1 d . . .
O1 O 0.1852(3) 0.4939(5) 0.5407(2) 0.0536(11) Uani 1 d . . .
H1 H 0.1983 0.4748 0.4988 0.080 Uiso 1 calc . . GR
O2 O 0.3200(3) -0.0392(4) 0.4040(2) 0.0463(10) Uani 1 d . . .
H2 H 0.3132 0.0340 0.3775 0.069 Uiso 1 calc . . GR
N1 N 0.1625(3) 0.3835(5) 0.3929(2) 0.0395(12) Uani 1 d . . .
N2 N 0.3133(3) 0.2266(5) 0.3864(2) 0.0368(11) Uani 1 d . . .
C1 C 0.0761(3) 0.3147(6) 0.4795(3) 0.0354(13) Uani 1 d . . .
C2 C 0.0064(3) 0.2329(6) 0.4855(3) 0.0398(14) Uani 1 d . . .
H2A H -0.0201 0.1681 0.4436 0.048 Uiso 1 calc . . R
C3 C -0.0238(3) 0.2464(6) 0.5523(3) 0.0404(14) Uani 1 d . . .
C4 C 0.0164(3) 0.3407(6) 0.6157(3) 0.0413(14) Uani 1 d . . .
H4 H -0.0042 0.3496 0.6611 0.050 Uiso 1 calc . . R
C5 C 0.0871(4) 0.4220(6) 0.6118(3) 0.0403(14) Uani 1 d . . .
C6 C 0.1173(3) 0.4122(6) 0.5433(3) 0.0390(14) Uani 1 d . . .
C7 C 0.1041(3) 0.3047(6) 0.4048(3) 0.0399(14) Uani 1 d . . .
H7 H 0.0776 0.2374 0.3645 0.048 Uiso 1 calc . . R
C8 C 0.1823(3) 0.3686(6) 0.3146(3) 0.0360(13) Uani 1 d . . .
H8 H 0.1521 0.2859 0.2841 0.043 Uiso 1 calc . . R
C9 C 0.1505(4) 0.4980(7) 0.2601(3) 0.0512(17) Uani 1 d . . .
H9A H 0.0860 0.5045 0.2440 0.061 Uiso 1 calc . . R
H9B H 0.1758 0.5802 0.2929 0.061 Uiso 1 calc . . R
C10 C 0.1767(4) 0.4956(7) 0.1819(3) 0.0530(17) Uani 1 d . . .
H10A H 0.1587 0.5824 0.1515 0.064 Uiso 1 calc . . R
H10B H 0.1455 0.4203 0.1457 0.064 Uiso 1 calc . . R
C11 C 0.2763(4) 0.4762(7) 0.2026(3) 0.0547(18) Uani 1 d . . .
H11A H 0.3076 0.5566 0.2334 0.066 Uiso 1 calc . . R
H11B H 0.2904 0.4686 0.1510 0.066 Uiso 1 calc . . R
C12 C 0.3072(4) 0.3453(7) 0.2554(3) 0.0511(16) Uani 1 d . . .
H12A H 0.3713 0.3353 0.2697 0.061 Uiso 1 calc . . R
H12B H 0.2790 0.2642 0.2230 0.061 Uiso 1 calc . . R
C13 C 0.2832(3) 0.3532(6) 0.3360(3) 0.0353(13) Uani 1 d . . .
H13 H 0.3129 0.4342 0.3689 0.042 Uiso 1 calc . . R
C14 C 0.3612(3) 0.2397(6) 0.4637(3) 0.0377(13) Uani 1 d . . .
H14 H 0.3755 0.3282 0.4867 0.045 Uiso 1 calc . . R
C15 C 0.3942(3) 0.1160(6) 0.5167(3) 0.0327(12) Uani 1 d . . .
C16 C 0.4509(3) 0.1343(6) 0.5998(3) 0.0384(14) Uani 1 d . . .
H16 H 0.4651 0.2232 0.6221 0.046 Uiso 1 calc . . R
C17 C 0.4851(3) 0.0194(6) 0.6477(3) 0.0356(13) Uani 1 d . . .
C18 C 0.4670(3) -0.1133(6) 0.6160(3) 0.0361(13) Uani 1 d . . .
H18 H 0.4922 -0.1899 0.6492 0.043 Uiso 1 calc . . R
C19 C 0.4111(3) -0.1314(6) 0.5343(3) 0.0339(13) Uani 1 d . . .
C20 C 0.3739(3) -0.0172(6) 0.4837(3) 0.0334(13) Uani 1 d . . .

loop_
_atom_site_aniso_label
_atom_site_aniso_U_11
_atom_site_aniso_U_22
_atom_site_aniso_U_33
_atom_site_aniso_U_23
_atom_site_aniso_U_13
_atom_site_aniso_U_12
I1 0.0730(3) 0.0741(4) 0.0384(2) -0.0155(2) 0.0075(2) 0.0035(3)
I2 0.0653(3) 0.0844(4) 0.0596(3) 0.0031(2) 0.0364(2) -0.0178(3)
I3 0.0704(3) 0.0674(4) 0.0345(2) -0.00903(19) -0.00163(19) 0.0170(2)
I4 0.0789(3) 0.0340(3) 0.0596(3) -0.00409(19) 0.0118(2) -0.0096(2)
O1 0.056(2) 0.063(3) 0.046(2) -0.012(2) 0.024(2) -0.012(2)
O2 0.054(2) 0.038(3) 0.038(2) -0.0012(17) 0.0033(18) -0.011(2)
N1 0.038(2) 0.056(3) 0.030(2) 0.003(2) 0.0172(19) 0.001(2)
N2 0.039(2) 0.038(3) 0.035(2) 0.004(2) 0.014(2) -0.001(2)
C1 0.035(3) 0.041(4) 0.033(3) 0.002(3) 0.014(2) 0.005(3)
C2 0.042(3) 0.049(4) 0.029(3) -0.001(3) 0.013(2) -0.001(3)
C3 0.039(3) 0.049(4) 0.037(3) 0.007(3) 0.016(2) -0.001(3)
C4 0.043(3) 0.052(4) 0.031(3) 0.005(3) 0.017(2) 0.009(3)
C5 0.047(3) 0.046(4) 0.021(2) -0.003(2) 0.002(2) 0.006(3)
C6 0.036(3) 0.051(4) 0.029(3) 0.007(3) 0.010(2) 0.002(3)
C7 0.041(3) 0.052(4) 0.027(3) -0.002(3) 0.013(2) 0.007(3)
C8 0.030(3) 0.046(4) 0.033(3) 0.000(2) 0.012(2) -0.002(3)
C9 0.043(3) 0.066(5) 0.048(3) 0.007(3) 0.019(3) 0.021(3)
C10 0.052(3) 0.072(5) 0.038(3) 0.013(3) 0.019(3) 0.009(4)
C11 0.056(4) 0.066(5) 0.049(3) 0.021(3) 0.027(3) 0.006(4)
C12 0.046(3) 0.060(5) 0.058(3) 0.018(3) 0.032(3) 0.005(3)
C13 0.039(3) 0.029(3) 0.037(3) 0.006(2) 0.011(2) -0.005(3)
C14 0.041(3) 0.034(4) 0.041(3) 0.001(3) 0.016(2) -0.001(3)
C15 0.031(3) 0.033(3) 0.035(3) 0.000(2) 0.012(2) 0.000(3)
C16 0.039(3) 0.041(4) 0.035(3) -0.001(3) 0.012(2) 0.001(3)
C17 0.038(3) 0.046(4) 0.025(2) 0.000(2) 0.013(2) 0.003(3)
C18 0.037(3) 0.038(4) 0.033(3) 0.005(3) 0.012(2) 0.004(3)
C19 0.037(3) 0.026(3) 0.037(3) 0.002(2) 0.010(2) -0.004(3)
C20 0.034(3) 0.033(3) 0.031(3) 0.000(2) 0.009(2) -0.001(3)

loop_
_atom_type_symbol
_atom_type_description
_atom_type_scat_dispersion_real
_atom_type_scat_dispersion_imag
_atom_type_scat_source
C C 0.0030 0.0020 'International Tables Vol C Tables 4.2.6.8 and 6.1.1.4'
H H 0.0000 0.0000 'International Tables Vol C Tables 4.2.6.8 and 6.1.1.4'
I I -0.4740 1.8120 'International Tables Vol C Tables 4.2.6.8 and 6.1.1.4'
N N 0.0060 0.0030 'International Tables Vol C Tables 4.2.6.8 and 6.1.1.4'
O O 0.0110 0.0060 'International Tables Vol C Tables 4.2.6.8 and 6.1.1.4'

loop_
_geom_angle_atom_site_label_1
_geom_angle_atom_site_label_2
_geom_angle_atom_site_label_3
_geom_angle
_geom_angle_site_symmetry_1
_geom_angle_site_symmetry_3
C7 N1 C8 118.3(5) . .
C14 N2 C13 118.5(5) . .
C2 C1 C6 119.9(5) . .
C2 C1 C7 120.0(5) . .
C6 C1 C7 120.1(5) . .
C3 C2 C1 120.8(5) . .
C2 C3 I2 121.4(4) . .
C2 C3 C4 120.0(5) . .
C4 C3 I2 118.6(4) . .
C3 C4 C5 120.3(5) . .
C4 C5 I1 119.3(4) . .
C4 C5 C6 120.5(5) . .
C6 C5 I1 120.2(4) . .
O1 C6 C1 122.3(5) . .
O1 C6 C5 119.2(5) . .
C5 C6 C1 118.5(5) . .
N1 C7 C1 122.8(5) . .
N1 C8 C9 109.6(4) . .
N1 C8 C13 108.6(4) . .
C9 C8 C13 109.4(4) . .
C10 C9 C8 112.4(5) . .
C9 C10 C11 111.7(4) . .
C10 C11 C12 110.2(5) . .
C11 C12 C13 110.5(5) . .
N2 C13 C8 109.3(4) . .
N2 C13 C12 110.1(4) . .
C8 C13 C12 110.2(4) . .
N2 C14 C15 120.7(5) . .
C16 C15 C14 119.1(5) . .
C20 C15 C14 120.7(4) . .
C20 C15 C16 120.1(5) . .
C17 C16 C15 119.0(5) . .
C16 C17 I3 119.8(4) . .
C16 C17 C18 121.9(4) . .
C18 C17 I3 118.3(4) . .
C17 C18 C19 119.1(5) . .
C18 C19 I4 119.6(4) . .
C18 C19 C20 120.9(5) . .
C20 C19 I4 119.5(3) . .
O2 C20 C15 121.9(5) . .
O2 C20 C19 119.1(5) . .
C15 C20 C19 119.0(4) . .

loop_
_geom_bond_atom_site_label_1
_geom_bond_atom_site_label_2
_geom_bond_distance
_geom_bond_site_symmetry_2
I1 C5 2.081(5) .
I2 C3 2.095(5) .
I3 C17 2.114(4) .
I4 C19 2.078(5) .
O1 C6 1.346(6) .
O2 C20 1.349(5) .
N1 C7 1.263(6) .
N1 C8 1.460(6) .
N2 C13 1.468(6) .
N2 C14 1.277(6) .
C1 C2 1.388(7) .
C1 C6 1.412(7) .
C1 C7 1.470(6) .
C2 C3 1.367(6) .
C3 C4 1.384(7) .
C4 C5 1.386(7) .
C5 C6 1.392(7) .
C8 C9 1.527(8) .
C8 C13 1.528(6) .
C9 C10 1.506(7) .
C10 C11 1.514(7) .
C11 C12 1.524(8) .
C12 C13 1.529(7) .
C14 C15 1.474(7) .
C15 C16 1.402(6) .
C15 C20 1.388(7) .
C16 C17 1.367(7) .
C17 C18 1.374(7) .
C18 C19 1.379(6) .
C19 C20 1.394(7) .
